data_1561318
loop_
_publ_author_name
'Wei, Lian-Qiang'
'Li, Yue'
'Mao, Li-Yuan'
'Chen, Qing'
'Lin, Ning'

_publ_section_title
;
 A series of porous metal--organic frameworks with hendecahedron cage:
 Structural variation and drug slow release properties
;
_journal_name_full 'Journal of Solid State Chemistry'
_journal_page_first 58
_journal_page_last 63
_journal_paper_doi 10.1016/j.jssc.2017.09.021
_journal_volume 257
_journal_year 2018
_chemical_formula_sum 'C46 H27 Cu3 N2 O13'
_chemical_formula_weight 1006.31
_space_group_crystal_system tetragonal
_space_group_IT_number 141
_space_group_name_Hall '-I 4bd 2'
_space_group_name_H-M_alt 'I 41/a m d :2'
_atom_sites_solution_hydrogens mixed
_cell_angle_alpha 90
_cell_angle_beta 90
_cell_angle_gamma 90
_cell_formula_units_Z 8
_cell_length_a 19.5653(3)
_cell_length_b 19.5653(3)
_cell_length_c 60.4261(10)
_cell_measurement_reflns_used 8359
_cell_measurement_temperature 298(2)
_cell_measurement_theta_max 62.4390
_cell_measurement_theta_min 4.2750
_cell_volume 23131.2(6)
_computing_structure_refinement 'SHELXL-2014/7 (Sheldrick, 2014)'
_diffrn_ambient_temperature 298(2)
_diffrn_detector_area_resol_mean 16.0855
_diffrn_measured_fraction_theta_full 0.988
_diffrn_measured_fraction_theta_max 0.988
_diffrn_measurement_device_type 'Xcalibur, Sapphire3, Gemini ultra'
_diffrn_radiation_type CuK\a
_diffrn_radiation_wavelength 1.54178
_diffrn_reflns_av_R_equivalents 0.0204
_diffrn_reflns_av_unetI/netI 0.0163
_diffrn_reflns_Laue_measured_fraction_full 0.988
_diffrn_reflns_Laue_measured_fraction_max 0.988
_diffrn_reflns_limit_h_max 22
_diffrn_reflns_limit_h_min -20
_diffrn_reflns_limit_k_max 21
_diffrn_reflns_limit_k_min -22
_diffrn_reflns_limit_l_max 69
_diffrn_reflns_limit_l_min -39
_diffrn_reflns_number 19135
_diffrn_reflns_point_group_measured_fraction_full 0.988
_diffrn_reflns_point_group_measured_fraction_max 0.988
_diffrn_reflns_theta_full 62.622
_diffrn_reflns_theta_max 62.622
_diffrn_reflns_theta_min 3.149
_exptl_absorpt_coefficient_mu 0.860
_exptl_absorpt_correction_T_max 1.00000
_exptl_absorpt_correction_T_min 0.80503
_exptl_absorpt_correction_type multi-scan
_exptl_absorpt_process_details
;
CrysAlisPro, Agilent Technologies,
Version 1.171.36.28 (release 01-02-2013 CrysAlis171 .NET)
(compiled Feb  1 2013,16:14:44)
Empirical absorption correction using spherical harmonics,
 implemented in SCALE3 ABSPACK scaling algorithm.
;
_exptl_crystal_colour green
_exptl_crystal_density_diffrn 0.578
_exptl_crystal_description block
_exptl_crystal_F_000 4064
_exptl_crystal_size_max 0.25
_exptl_crystal_size_mid 0.2
_exptl_crystal_size_min 0.15
_refine_diff_density_max 0.701
_refine_diff_density_min -0.270
_refine_diff_density_rms 0.061
_refine_ls_extinction_coef .
_refine_ls_extinction_method none
_refine_ls_goodness_of_fit_ref 1.068
_refine_ls_hydrogen_treatment constr
_refine_ls_matrix_type full
_refine_ls_number_parameters 166
_refine_ls_number_reflns 4888
_refine_ls_number_restraints 0
_refine_ls_restrained_S_all 1.068
_refine_ls_R_factor_all 0.0513
_refine_ls_R_factor_gt 0.0477
_refine_ls_shift/su_max 0.000
_refine_ls_shift/su_mean 0.000
_refine_ls_structure_factor_coef Fsqd
_refine_ls_weighting_details 'w=1/[\s^2^(Fo^2^)+(0.0967P)^2^+25.0597P] where P=(Fo^2^+2Fc^2^)/3'
_refine_ls_weighting_scheme calc
_refine_ls_wR_factor_gt 0.1463
_refine_ls_wR_factor_ref 0.1535
_reflns_Friedel_coverage 0.000
_reflns_Friedel_fraction_full .
_reflns_Friedel_fraction_max .
_reflns_number_gt 4442
_reflns_number_total 4888
_reflns_threshold_expression 'I > 2\s(I)'
_cod_data_source_file JSSC-2018-257-58.cif
_cod_data_source_block Cu-pyz-MOF(RT)
_cod_original_cell_volume 23131.2(8)
_cod_original_sg_symbol_H-M 'I 41/a m d'
_cod_database_code 1561318
_shelx_space_group_comment
;
The symmetry employed for this shelxl refinement is uniquely defined
by the following loop, which should always be used as a source of
symmetry information in preference to the above space-group names.
They are only intended as comments.
;
_platon_squeeze_void_probe_radius 1.20

loop_
_space_group_symop_operation_xyz
'x, y, z'
'-y+1/4, x+3/4, z+1/4'
'-x+1/2, -y, z+1/2'
'y+1/4, -x+1/4, z+3/4'
'x, -y, -z'
'y+1/4, x+3/4, -z+1/4'
'-x+1/2, y, -z+1/2'
'-y+1/4, -x+1/4, -z+3/4'
'x+1/2, y+1/2, z+1/2'
'-y+3/4, x+5/4, z+3/4'
'-x+1, -y+1/2, z+1'
'y+3/4, -x+3/4, z+5/4'
'x+1/2, -y+1/2, -z+1/2'
'y+3/4, x+5/4, -z+3/4'
'-x+1, y+1/2, -z+1'
'-y+3/4, -x+3/4, -z+5/4'
'-x, -y, -z'
'y-1/4, -x-3/4, -z-1/4'
'x-1/2, y, -z-1/2'
'-y-1/4, x-1/4, -z-3/4'
'-x, y, z'
'-y-1/4, -x-3/4, z-1/4'
'x-1/2, -y, z-1/2'
'y-1/4, x-1/4, z-3/4'
'-x+1/2, -y+1/2, -z+1/2'
'y+1/4, -x-1/4, -z+1/4'
'x, y+1/2, -z'
'-y+1/4, x+1/4, -z-1/4'
'-x+1/2, y+1/2, z+1/2'
'-y+1/4, -x-1/4, z+1/4'
'x, -y+1/2, z'
'y+1/4, x+1/4, z-1/4'

loop_
_atom_site_label
_atom_site_type_symbol
_atom_site_fract_x
_atom_site_fract_y
_atom_site_fract_z
_atom_site_U_iso_or_equiv
_atom_site_adp_type
_atom_site_occupancy
_atom_site_site_symmetry_order
_atom_site_calc_flag
_atom_site_refinement_flags_posn
_atom_site_refinement_flags_adp
_atom_site_refinement_flags_occupancy
_atom_site_disorder_assembly
_atom_site_disorder_group
Cu1 Cu -1.0000 -0.43285(2) 0.00264(2) 0.03281(18) Uani 1 2 d S T P A .
Cu2 Cu -0.5000 -0.7500 0.10310(2) 0.0337(2) Uani 1 4 d S T P . .
O1 O -0.93002(9) -0.44960(8) 0.02530(3) 0.0503(4) Uani 1 1 d . . . . .
O2 O -0.92942(9) -0.56260(8) 0.02049(3) 0.0526(4) Uani 1 1 d . . . . .
O1W O -0.5000 -0.7500 0.06765(6) 0.0941(16) Uani 1 4 d S T P . .
H1WA H -0.5291 -0.7788 0.0630 0.141 Uiso 0.25 1 d R U P . .
N1 N -1.0000 -0.32060(12) 0.00487(5) 0.0440(7) Uani 1 2 d S T P . .
C1 C -0.91097(12) -0.50865(11) 0.03008(4) 0.0409(5) Uani 1 1 d . . . . .
C2 C -0.86305(13) -0.51659(12) 0.04917(4) 0.0486(6) Uani 1 1 d . . . . .
C3 C -0.83950(16) -0.58094(14) 0.05514(5) 0.0652(8) Uani 1 1 d . . . . .
H3A H -0.8519 -0.6188 0.0468 0.078 Uiso 1 1 calc R U . . .
C4 C -0.79812(17) -0.58922(15) 0.07328(5) 0.0691(9) Uani 1 1 d . . . . .
H4A H -0.7834 -0.6328 0.0772 0.083 Uiso 1 1 calc R U . . .
C5 C -0.77776(14) -0.53335(14) 0.08597(4) 0.0566(7) Uani 1 1 d . . . . .
C6 C -0.80057(17) -0.46945(15) 0.07972(5) 0.0712(9) Uani 1 1 d . . . . .
H6A H -0.7875 -0.4314 0.0879 0.085 Uiso 1 1 calc R U . . .
C7 C -0.84256(17) -0.46099(14) 0.06152(5) 0.0655(8) Uani 1 1 d . . . . .
H7A H -0.8571 -0.4174 0.0576 0.079 Uiso 1 1 calc R U . . .
C8 C -0.73465(15) -0.54355(14) 0.10591(4) 0.0571(7) Uani 1 1 d . . . . .
C9 C -0.74492(13) -0.50508(13) 0.1250 0.0632(11) Uani 1 2 d S T P . .
H9 H -0.7785 -0.4715 0.1250 0.076 Uiso 1 2 calc R U P . .
C10 C -0.68371(13) -0.59316(14) 0.10623(4) 0.0521(6) Uani 1 1 d . . . . .
H10A H -0.6754 -0.6189 0.0936 0.063 Uiso 1 1 calc R U . . .
C11 C -0.64526(12) -0.60474(12) 0.1250 0.0461(8) Uani 1 2 d S T P . .
C12 C -0.59089(11) -0.65911(11) 0.1250 0.0425(7) Uani 1 2 d S T P . .
O3 O -0.57086(9) -0.67989(9) 0.10653(3) 0.0505(4) Uani 1 1 d . . . . .
C14 C -0.9430(2) -0.2856(2) 0.00481(10) 0.077(2) Uani 0.663(8) 1 d . . P A 1
H14 H -0.9015 -0.3089 0.0048 0.092 Uiso 0.663(8) 1 calc R U P A 1
C15 C -1.0000 -0.2845(6) 0.0227(2) 0.088(6) Uani 0.337(8) 2 d S T P A 2
H15 H -1.0000 -0.3071 0.0363 0.105 Uiso 0.337(8) 2 calc R U P A 2
C16 C -1.0000 -0.2826(6) -0.0139(2) 0.093(6) Uani 0.337(8) 2 d S T P A 2
H16 H -1.0000 -0.3052 -0.0275 0.111 Uiso 0.337(8) 2 calc R U P A 2

loop_
_atom_site_aniso_label
_atom_site_aniso_U_11
_atom_site_aniso_U_22
_atom_site_aniso_U_33
_atom_site_aniso_U_23
_atom_site_aniso_U_13
_atom_site_aniso_U_12
Cu1 0.0431(3) 0.0238(3) 0.0316(3) 0.00119(16) 0.000 0.000
Cu2 0.0376(3) 0.0349(3) 0.0285(3) 0.000 0.000 0.000
O1 0.0631(11) 0.0366(9) 0.0513(9) -0.0006(7) -0.0189(8) 0.0027(7)
O2 0.0667(11) 0.0410(9) 0.0500(9) -0.0020(7) -0.0217(8) 0.0068(8)
O1W 0.144(5) 0.106(4) 0.0320(19) 0.000 0.000 0.000
N1 0.0580(17) 0.0216(13) 0.0525(16) 0.0012(11) 0.000 0.000
C1 0.0453(13) 0.0397(12) 0.0378(11) -0.0028(9) -0.0033(10) 0.0022(10)
C2 0.0581(15) 0.0448(13) 0.0428(12) -0.0035(10) -0.0143(11) 0.0090(11)
C3 0.087(2) 0.0489(14) 0.0598(16) -0.0143(13) -0.0337(15) 0.0157(14)
C4 0.094(2) 0.0505(15) 0.0623(16) -0.0120(13) -0.0349(16) 0.0275(15)
C5 0.0631(16) 0.0573(15) 0.0492(14) -0.0151(12) -0.0185(12) 0.0237(13)
C6 0.090(2) 0.0546(16) 0.0695(17) -0.0245(14) -0.0377(16) 0.0210(15)
C7 0.085(2) 0.0445(14) 0.0666(17) -0.0087(12) -0.0317(15) 0.0192(14)
C8 0.0627(16) 0.0591(16) 0.0494(14) -0.0166(12) -0.0200(12) 0.0224(13)
C9 0.0641(16) 0.0641(16) 0.061(2) -0.0245(15) -0.0245(15) 0.033(2)
C10 0.0589(15) 0.0532(15) 0.0442(13) -0.0158(11) -0.0115(11) 0.0167(12)
C11 0.0474(11) 0.0474(11) 0.0436(17) -0.0087(11) -0.0087(11) 0.0128(15)
C12 0.0407(11) 0.0407(11) 0.0463(18) -0.0078(10) -0.0078(10) 0.0051(14)
O3 0.0552(10) 0.0542(10) 0.0420(9) -0.0045(7) -0.0066(7) 0.0204(8)
C14 0.044(2) 0.024(2) 0.164(6) -0.007(2) -0.001(3) 0.0017(17)
C15 0.175(18) 0.045(6) 0.044(6) -0.004(5) 0.000 0.000
C16 0.182(19) 0.041(6) 0.055(7) -0.022(6) 0.000 0.000

loop_
_atom_type_symbol
_atom_type_description
_atom_type_scat_dispersion_real
_atom_type_scat_dispersion_imag
_atom_type_scat_source
C C 0.0181 0.0091 'International Tables Vol C Tables 4.2.6.8 and 6.1.1.4'
Cu Cu -1.9646 0.5888 'International Tables Vol C Tables 4.2.6.8 and 6.1.1.4'
N N 0.0311 0.0180 'International Tables Vol C Tables 4.2.6.8 and 6.1.1.4'
O O 0.0492 0.0322 'International Tables Vol C Tables 4.2.6.8 and 6.1.1.4'
H H 0.0000 0.0000 'International Tables Vol C Tables 4.2.6.8 and 6.1.1.4'

loop_
_geom_angle_atom_site_label_1
_geom_angle_atom_site_label_2
_geom_angle_atom_site_label_3
_geom_angle
_geom_angle_site_symmetry_1
_geom_angle_site_symmetry_3
O1 Cu1 O1 88.41(11) 21_355 .
O1 Cu1 O2 89.91(8) 21_355 17_345
O1 Cu1 O2 167.80(7) . 17_345
O1 Cu1 O2 167.80(7) 21_355 5_545
O1 Cu1 O2 89.91(8) . 5_545
O2 Cu1 O2 89.18(11) 17_345 5_545
O1 Cu1 N1 97.12(7) 21_355 .
O1 Cu1 N1 97.12(7) . .
O2 Cu1 N1 95.09(7) 17_345 .
O2 Cu1 N1 95.09(7) 5_545 .
O1 Cu1 Cu1 85.32(5) 21_355 17_345
O1 Cu1 Cu1 85.32(5) . 17_345
O2 Cu1 Cu1 82.50(5) 17_345 17_345
O2 Cu1 Cu1 82.50(5) 5_545 17_345
N1 Cu1 Cu1 176.59(8) . 17_345
O3 Cu2 O3 167.86(10) 21_455 31_535
O3 Cu2 O3 88.76(10) 21_455 11_334
O3 Cu2 O3 89.95(10) 31_535 11_334
O3 Cu2 O3 89.96(10) 21_455 .
O3 Cu2 O3 88.76(10) 31_535 .
O3 Cu2 O3 167.87(10) 11_334 .
O3 Cu2 O1W 96.07(5) 21_455 .
O3 Cu2 O1W 96.07(5) 31_535 .
O3 Cu2 O1W 96.07(5) 11_334 .
O3 Cu2 O1W 96.06(5) . .
O3 Cu2 Cu2 83.93(5) 21_455 26_545
O3 Cu2 Cu2 83.93(5) 31_535 26_545
O3 Cu2 Cu2 83.93(5) 11_334 26_545
O3 Cu2 Cu2 83.94(5) . 26_545
O1W Cu2 Cu2 180.0 . 26_545
C1 O1 Cu1 121.61(15) . .
C1 O2 Cu1 124.56(15) . 17_345
Cu2 O1W H1WA 109.4 . .
C14 N1 C14 117.0(4) 21_355 .
C15 N1 C16 113.6(8) . .
C15 N1 Cu1 126.7(6) . .
C14 N1 Cu1 121.4(2) 21_355 .
C14 N1 Cu1 121.4(2) . .
C16 N1 Cu1 119.7(5) . .
O1 C1 O2 125.8(2) . .
O1 C1 C2 117.5(2) . .
O2 C1 C2 116.7(2) . .
C7 C2 C3 118.6(2) . .
C7 C2 C1 121.2(2) . .
C3 C2 C1 120.2(2) . .
C4 C3 C2 120.7(2) . .
C4 C3 H3A 119.7 . .
C2 C3 H3A 119.7 . .
C3 C4 C5 121.0(3) . .
C3 C4 H4A 119.5 . .
C5 C4 H4A 119.5 . .
C6 C5 C4 117.9(2) . .
C6 C5 C8 121.8(2) . .
C4 C5 C8 120.3(2) . .
C5 C6 C7 121.2(2) . .
C5 C6 H6A 119.4 . .
C7 C6 H6A 119.4 . .
C2 C7 C6 120.6(2) . .
C2 C7 H7A 119.7 . .
C6 C7 H7A 119.7 . .
C10 C8 C9 118.0(2) . .
C10 C8 C5 120.8(2) . .
C9 C8 C5 121.2(2) . .
C8 C9 C8 122.0(3) . 16_334
C8 C9 H9 119.0 . .
C8 C9 H9 119.0 16_334 .
C11 C10 C8 121.1(2) . .
C11 C10 H10A 119.5 . .
C8 C10 H10A 119.5 . .
C10 C11 C10 119.8(3) . 16_334
C10 C11 C12 120.10(15) . .
C10 C11 C12 120.10(15) 16_334 .
O3 C12 O3 126.3(3) 16_334 .
O3 C12 C11 116.84(15) 16_334 .
O3 C12 C11 116.83(15) . .
C12 O3 Cu2 122.89(17) . .
N1 C14 C14 121.5(2) . 31_545
N1 C14 H14 119.2 . .
C14 C14 H14 119.2 31_545 .
N1 C15 C15 123.2(6) . 11_244
N1 C15 H15 118.4 . .
C15 C15 H15 118.4 11_244 .
C16 C16 N1 123.2(5) 11_244 .
C16 C16 H16 118.4 11_244 .
N1 C16 H16 118.4 . .

loop_
_geom_bond_atom_site_label_1
_geom_bond_atom_site_label_2
_geom_bond_distance
_geom_bond_site_symmetry_2
Cu1 O1 1.9638(16) 21_355
Cu1 O1 1.9640(15) .
Cu1 O2 1.9670(16) 17_345
Cu1 O2 1.9670(16) 5_545
Cu1 N1 2.200(2) .
Cu1 Cu1 2.6468(8) 17_345
Cu2 O3 1.9613(16) 21_455
Cu2 O3 1.9613(16) 31_535
Cu2 O3 1.9613(16) 11_334
Cu2 O3 1.9613(16) .
Cu2 O1W 2.142(4) .
Cu2 Cu2 2.6470(11) 26_545
O1 C1 1.248(3) .
O2 C1 1.257(3) .
O2 Cu1 1.9667(16) 17_345
O1W H1WA 0.8499 .
N1 C15 1.290(12) .
N1 C14 1.308(4) 21_355
N1 C14 1.308(4) .
N1 C16 1.357(14) .
C1 C2 1.495(3) .
C2 C7 1.379(4) .
C2 C3 1.388(4) .
C3 C4 1.372(4) .
C3 H3A 0.9300 .
C4 C5 1.393(4) .
C4 H4A 0.9300 .
C5 C6 1.380(4) .
C5 C8 1.485(3) .
C6 C7 1.383(4) .
C6 H6A 0.9300 .
C7 H7A 0.9300 .
C8 C10 1.391(3) .
C8 C9 1.392(3) .
C9 C8 1.392(3) 16_334
C9 H9 0.9300 .
C10 C11 1.380(3) .
C10 H10A 0.9300 .
C11 C10 1.380(3) 16_334
C11 C12 1.504(4) .
C12 O3 1.251(2) 16_334
C12 O3 1.251(2) .
C14 C14 1.395(8) 31_545
C14 H14 0.9300 .
C15 C15 1.35(3) 11_244
C15 H15 0.9300 .
C16 C16 1.28(3) 11_244
C16 H16 0.9300 .

loop_
_geom_torsion_atom_site_label_1
_geom_torsion_atom_site_label_2
_geom_torsion_atom_site_label_3
_geom_torsion_atom_site_label_4
_geom_torsion
_geom_torsion_site_symmetry_1
_geom_torsion_site_symmetry_2
_geom_torsion_site_symmetry_3
_geom_torsion_site_symmetry_4
Cu1 O1 C1 O2 5.1(3) . . . .
Cu1 O1 C1 C2 -173.62(16) . . . .
Cu1 O2 C1 O1 -6.2(4) 17_345 . . .
Cu1 O2 C1 C2 172.49(16) 17_345 . . .
O1 C1 C2 C7 2.2(4) . . . .
O2 C1 C2 C7 -176.6(3) . . . .
O1 C1 C2 C3 -179.3(3) . . . .
O2 C1 C2 C3 1.9(4) . . . .
C7 C2 C3 C4 1.6(5) . . . .
C1 C2 C3 C4 -176.8(3) . . . .
C2 C3 C4 C5 -1.0(5) . . . .
C3 C4 C5 C6 0.1(5) . . . .
C3 C4 C5 C8 178.2(3) . . . .
C4 C5 C6 C7 0.3(5) . . . .
C8 C5 C6 C7 -177.8(3) . . . .
C3 C2 C7 C6 -1.3(5) . . . .
C1 C2 C7 C6 177.2(3) . . . .
C5 C6 C7 C2 0.4(5) . . . .
C6 C5 C8 C10 -144.9(3) . . . .
C4 C5 C8 C10 37.0(5) . . . .
C6 C5 C8 C9 36.6(5) . . . .
C4 C5 C8 C9 -141.5(3) . . . .
C10 C8 C9 C8 -0.5(2) . . . 16_334
C5 C8 C9 C8 178.0(3) . . . 16_334
C9 C8 C10 C11 1.1(4) . . . .
C5 C8 C10 C11 -177.4(2) . . . .
C8 C10 C11 C10 -0.5(2) . . . 16_334
C8 C10 C11 C12 179.5(2) . . . .
C10 C11 C12 O3 -162.38(17) . . . 16_334
C10 C11 C12 O3 17.62(17) 16_334 . . 16_334
C10 C11 C12 O3 17.62(17) . . . .
C10 C11 C12 O3 -162.38(17) 16_334 . . .
O3 C12 O3 Cu2 -0.42(7) 16_334 . . .
C11 C12 O3 Cu2 179.58(7) . . . .
C14 N1 C14 C14 0.4(7) 21_355 . . 31_545
Cu1 N1 C14 C14 175.89(9) . . . 31_545
C16 N1 C15 C15 0.000(2) . . . 11_244
Cu1 N1 C15 C15 180.000(1) . . . 11_244
C15 N1 C16 C16 0.000(1) . . . 11_244
Cu1 N1 C16 C16 180.000(1) . . . 11_244

loop_
_platon_squeeze_void_nr
_platon_squeeze_void_average_x
_platon_squeeze_void_average_y
_platon_squeeze_void_average_z
_platon_squeeze_void_volume
_platon_squeeze_void_count_electrons
_platon_squeeze_void_content
1 -0.088 0.141 0.078 16625 5134 ' '
